data_1558643
loop_
_publ_author_name
'Rekhroukh, Feriel'
'Chen, Wenyi'
'Brown, Ryan'
'White, Andrew J. P.'
'Crimmin, Mark Richard'

_publ_section_title
;
 Palladium-Catalysed C--F Alumination of Fluorobenzenes: Mechanistic
 Diversity and Origin of Selectivity
;
_journal_name_full 'Chemical Science'
_journal_paper_doi 10.1039/D0SC01915A
_journal_year 2020
_chemical_formula_moiety 'C35 H45 Al F2 N2'
_chemical_formula_sum 'C35 H45 Al F2 N2'
_chemical_formula_weight 558.71
_space_group_crystal_system orthorhombic
_space_group_IT_number 40
_space_group_name_Hall 'A 2 -2a'
_space_group_name_H-M_alt 'A m a 2'
_atom_sites_solution_hydrogens geom
_audit_creation_method SHELXL-2017/1
_audit_update_record
;
2019-05-21 deposited with the CCDC.	2020-07-21 downloaded from the CCDC.
;
_cell_angle_alpha 90
_cell_angle_beta 90
_cell_angle_gamma 90
_cell_formula_units_Z 4
_cell_length_a 22.3034(5)
_cell_length_b 19.6726(5)
_cell_length_c 7.40067(18)
_cell_measurement_reflns_used 1801
_cell_measurement_temperature 173(2)
_cell_measurement_theta_max 72.6490
_cell_measurement_theta_min 3.9510
_cell_volume 3247.16(14)
_computing_cell_refinement 'CrysAlisPro, Rigaku OD'
_computing_data_collection 'CrysAlisPro, Rigaku OD'
_computing_data_reduction 'CrysAlisPro, Rigaku OD'
_computing_molecular_graphics 'Bruker SHELXTL'
_computing_publication_material 'CIFTAB-2014 (Sheldrick, 2017)'
_computing_structure_refinement 'SHELXL-2017/1 (Sheldrick, 2017)'
_computing_structure_solution 'SHELXS-2014 (Sheldrick, 2017)'
_diffrn_ambient_temperature 173(2)
_diffrn_detector_area_resol_mean 10.4115
_diffrn_measured_fraction_theta_full 0.985
_diffrn_measured_fraction_theta_max 0.963
_diffrn_measurement_device_type 'Agilent Xcalibur PX Ultra A'
_diffrn_measurement_method 'omega scans'
_diffrn_radiation_type CuK\a
_diffrn_radiation_wavelength 1.54184
_diffrn_reflns_av_R_equivalents 0.0224
_diffrn_reflns_av_unetI/netI 0.0331
_diffrn_reflns_Laue_measured_fraction_full 0.985
_diffrn_reflns_Laue_measured_fraction_max 0.963
_diffrn_reflns_limit_h_max 16
_diffrn_reflns_limit_h_min -27
_diffrn_reflns_limit_k_max 24
_diffrn_reflns_limit_k_min -16
_diffrn_reflns_limit_l_max 4
_diffrn_reflns_limit_l_min -8
_diffrn_reflns_number 3409
_diffrn_reflns_point_group_measured_fraction_full 0.705
_diffrn_reflns_point_group_measured_fraction_max 0.677
_diffrn_reflns_theta_full 67.684
_diffrn_reflns_theta_max 73.368
_diffrn_reflns_theta_min 3.964
_diffrn_source 'Enhance Ultra (Cu) X-ray Source'
_exptl_absorpt_coefficient_mu 0.830
_exptl_absorpt_correction_T_max 0.959
_exptl_absorpt_correction_T_min 0.869
_exptl_absorpt_correction_type analytical
_exptl_absorpt_process_details
; 
CrysAlisPro 1.171.38.46 (Rigaku Oxford Diffraction, 2015) 
Analytical numeric absorption correction using a multifaceted crystal 
model based on expressions derived by R.C. Clark & J.S. Reid. 
(Clark, R. C. & Reid, J. S. (1995). Acta Cryst. A51, 887-897) 
Empirical absorption correction using spherical harmonics, 
implemented in SCALE3 ABSPACK scaling algorithm. 
;
_exptl_crystal_colour Colourless
_exptl_crystal_density_diffrn 1.143
_exptl_crystal_description needles
_exptl_crystal_F_000 1200
_exptl_crystal_size_max 0.343
_exptl_crystal_size_mid 0.093
_exptl_crystal_size_min 0.054
_refine_diff_density_max 0.203
_refine_diff_density_min -0.180
_refine_diff_density_rms 0.035
_refine_ls_abs_structure_details
; 
 Flack x determined using 430 quotients [(I+)-(I-)]/[(I+)+(I-)] 
 (Parsons, Flack and Wagner, Acta Cryst. B69 (2013) 249-259). 
;
_refine_ls_abs_structure_Flack 0.03(5)
_refine_ls_extinction_method none
_refine_ls_goodness_of_fit_ref 1.067
_refine_ls_hydrogen_treatment constr
_refine_ls_matrix_type full
_refine_ls_number_parameters 201
_refine_ls_number_reflns 2260
_refine_ls_number_restraints 1
_refine_ls_restrained_S_all 1.067
_refine_ls_R_factor_all 0.0410
_refine_ls_R_factor_gt 0.0355
_refine_ls_shift/su_max 0.000
_refine_ls_shift/su_mean 0.000
_refine_ls_structure_factor_coef Fsqd
_refine_ls_weighting_details 'w=1/[\s^2^(Fo^2^)+(0.0537P)^2^+0.1073P] where P=(Fo^2^+2Fc^2^)/3'
_refine_ls_weighting_scheme calc
_refine_ls_wR_factor_gt 0.0901
_refine_ls_wR_factor_ref 0.0936
_reflns_Friedel_coverage 0.300
_reflns_Friedel_fraction_full 0.374
_reflns_Friedel_fraction_max 0.340
_reflns_number_gt 2038
_reflns_number_total 2260
_reflns_threshold_expression 'I > 2\s(I)'
_cod_data_source_file d0sc01915a2.cif
_cod_data_source_block 2b
_cod_original_cell_volume 3247.16(13)
_cod_database_code 1558643
_shelx_shelxl_version_number 2017/1
_shelx_space_group_comment
; 
The symmetry employed for this shelxl refinement is uniquely defined 
by the following loop, which should always be used as a source of 
symmetry information in preference to the above space-group names. 
They are only intended as comments. 
;

loop_
_space_group_symop_operation_xyz
'x, y, z'
'-x, -y, z'
'x+1/2, -y, z'
'-x+1/2, y, z'
'x, y+1/2, z+1/2'
'-x, -y+1/2, z+1/2'
'x+1/2, -y+1/2, z+1/2'
'-x+1/2, y+1/2, z+1/2'

loop_
_atom_site_label
_atom_site_type_symbol
_atom_site_fract_x
_atom_site_fract_y
_atom_site_fract_z
_atom_site_U_iso_or_equiv
_atom_site_adp_type
_atom_site_occupancy
_atom_site_site_symmetry_order
_atom_site_calc_flag
_atom_site_refinement_flags_posn
_atom_site_refinement_flags_adp
_atom_site_refinement_flags_occupancy
_atom_site_disorder_assembly
_atom_site_disorder_group
Al1 Al 0.250000 0.31722(5) 0.31830(14) 0.0260(2) Uani 1 2 d S T P . .
F1 F 0.250000 0.26426(11) 0.1417(3) 0.0379(5) Uani 1 2 d S T P . .
N1 N 0.31471(8) 0.29349(10) 0.4694(3) 0.0269(4) Uani 1 1 d . . . . .
C1 C 0.30655(11) 0.27786(13) 0.6425(4) 0.0327(5) Uani 1 1 d . . . . .
C2 C 0.250000 0.2732(2) 0.7230(5) 0.0349(8) Uani 1 2 d S T P . .
H2A H 0.250000 0.265754 0.849813 0.042 Uiso 1 2 calc R U P . .
C3 C 0.35965(13) 0.2623(2) 0.7624(4) 0.0496(8) Uani 1 1 d . . . . .
H3A H 0.369404 0.213813 0.753767 0.074 Uiso 1 1 calc R U . . .
H3B H 0.349757 0.273633 0.887815 0.074 Uiso 1 1 calc R U . . .
H3C H 0.394218 0.289275 0.723262 0.074 Uiso 1 1 calc R U . . .
C4 C 0.37304(10) 0.28808(12) 0.3840(4) 0.0283(5) Uani 1 1 d . . . . .
C5 C 0.39021(10) 0.22567(12) 0.3069(4) 0.0318(5) Uani 1 1 d . . . . .
C6 C 0.44242(12) 0.22335(15) 0.2033(4) 0.0408(7) Uani 1 1 d . . . . .
H6A H 0.454177 0.181548 0.149694 0.049 Uiso 1 1 calc R U . . .
C7 C 0.47731(12) 0.28022(15) 0.1769(5) 0.0458(7) Uani 1 1 d . . . . .
H7A H 0.511887 0.278182 0.102120 0.055 Uiso 1 1 calc R U . . .
C8 C 0.46132(12) 0.34025(15) 0.2607(5) 0.0451(7) Uani 1 1 d . . . . .
H8A H 0.486588 0.378808 0.247433 0.054 Uiso 1 1 calc R U . . .
C9 C 0.40961(11) 0.34615(13) 0.3637(4) 0.0355(6) Uani 1 1 d . . . . .
C10 C 0.35543(11) 0.15976(12) 0.3348(4) 0.0369(6) Uani 1 1 d . . . . .
H10A H 0.318412 0.170591 0.405431 0.044 Uiso 1 1 calc R U . . .
C11 C 0.33647(14) 0.12765(16) 0.1582(6) 0.0520(8) Uani 1 1 d . . . . .
H11A H 0.310831 0.159357 0.091429 0.078 Uiso 1 1 calc R U . . .
H11B H 0.314196 0.085718 0.182753 0.078 Uiso 1 1 calc R U . . .
H11C H 0.372103 0.117074 0.086017 0.078 Uiso 1 1 calc R U . . .
C12 C 0.39294(15) 0.10958(16) 0.4452(6) 0.0561(9) Uani 1 1 d . . . . .
H12A H 0.429805 0.098710 0.379243 0.084 Uiso 1 1 calc R U . . .
H12B H 0.369844 0.067862 0.465165 0.084 Uiso 1 1 calc R U . . .
H12C H 0.403174 0.130017 0.561982 0.084 Uiso 1 1 calc R U . . .
C13 C 0.39558(12) 0.41391(14) 0.4517(5) 0.0440(7) Uani 1 1 d . . . . .
H13A H 0.353558 0.411882 0.498558 0.053 Uiso 1 1 calc R U . . .
C14 C 0.43723(17) 0.42714(18) 0.6119(7) 0.0668(11) Uani 1 1 d . . . . .
H14A H 0.433151 0.390228 0.700010 0.100 Uiso 1 1 calc R U . . .
H14B H 0.426431 0.470380 0.669101 0.100 Uiso 1 1 calc R U . . .
H14C H 0.478797 0.429303 0.569443 0.100 Uiso 1 1 calc R U . . .
C15 C 0.39938(13) 0.47290(14) 0.3175(7) 0.0561(8) Uani 1 1 d . . . . .
H15A H 0.441054 0.478786 0.278527 0.084 Uiso 1 1 calc R U . . .
H15B H 0.385337 0.514707 0.375725 0.084 Uiso 1 1 calc R U . . .
H15C H 0.374194 0.462984 0.212234 0.084 Uiso 1 1 calc R U . . .
C21 C 0.250000 0.41156(19) 0.2298(5) 0.0309(7) Uani 1 2 d S T P . .
C22 C 0.250000 0.46811(19) 0.3394(6) 0.0358(8) Uani 1 2 d S T P . .
F22 F 0.250000 0.45798(13) 0.5227(3) 0.0462(6) Uani 1 2 d S T P . .
C23 C 0.250000 0.5347(2) 0.2800(7) 0.0436(10) Uani 1 2 d S T P . .
H23A H 0.250000 0.571481 0.363249 0.052 Uiso 1 2 calc R U P . .
C24 C 0.250000 0.5461(2) 0.0971(7) 0.0499(11) Uani 1 2 d S T P . .
H24A H 0.250000 0.591354 0.052294 0.060 Uiso 1 2 calc R U P . .
C25 C 0.250000 0.4922(2) -0.0222(7) 0.0516(11) Uani 1 2 d S T P . .
H25A H 0.250000 0.500334 -0.148707 0.062 Uiso 1 2 calc R U P . .
C26 C 0.250000 0.4259(2) 0.0437(6) 0.0417(9) Uani 1 2 d S T P . .
H26A H 0.250000 0.389180 -0.039718 0.050 Uiso 1 2 calc R U P . .

loop_
_atom_site_aniso_label
_atom_site_aniso_U_11
_atom_site_aniso_U_22
_atom_site_aniso_U_33
_atom_site_aniso_U_23
_atom_site_aniso_U_13
_atom_site_aniso_U_12
Al1 0.0238(4) 0.0315(4) 0.0227(5) 0.0010(4) 0.000 0.000
F1 0.0445(11) 0.0434(11) 0.0256(11) -0.0036(9) 0.000 0.000
N1 0.0224(9) 0.0318(9) 0.0264(11) 0.0000(9) 0.0001(8) 0.0006(7)
C1 0.0283(12) 0.0427(13) 0.0271(13) -0.0018(11) -0.0044(10) 0.0009(10)
C2 0.0310(17) 0.052(2) 0.0213(18) 0.0026(16) 0.000 0.000
C3 0.0316(13) 0.082(2) 0.0354(17) 0.0091(15) -0.0078(10) 0.0040(14)
C4 0.0216(10) 0.0347(12) 0.0286(12) 0.0031(10) 0.0002(9) -0.0004(9)
C5 0.0265(10) 0.0354(11) 0.0335(13) -0.0001(12) -0.0007(11) 0.0013(9)
C6 0.0322(12) 0.0456(15) 0.0445(17) -0.0037(13) 0.0045(11) 0.0075(11)
C7 0.0286(12) 0.0526(16) 0.056(2) 0.0080(15) 0.0109(12) 0.0030(11)
C8 0.0286(12) 0.0424(14) 0.064(2) 0.0075(14) 0.0081(12) -0.0043(11)
C9 0.0261(11) 0.0346(12) 0.0457(17) 0.0034(11) -0.0013(10) -0.0001(9)
C10 0.0320(11) 0.0324(10) 0.0464(16) 0.0004(14) 0.0001(12) -0.0002(9)
C11 0.0527(17) 0.0415(15) 0.062(2) -0.0086(15) -0.0052(17) -0.0051(13)
C12 0.0483(17) 0.0441(15) 0.076(3) 0.0139(17) -0.0098(16) -0.0039(14)
C13 0.0321(13) 0.0355(12) 0.064(2) -0.0051(14) -0.0023(13) -0.0022(11)
C14 0.064(2) 0.0476(17) 0.089(3) -0.018(2) -0.022(2) 0.0040(16)
C15 0.0389(14) 0.0369(13) 0.093(3) 0.0030(19) 0.0016(19) -0.0012(11)
C21 0.0252(15) 0.0364(18) 0.0311(19) 0.0037(15) 0.000 0.000
C22 0.0289(15) 0.0434(17) 0.035(2) 0.0014(18) 0.000 0.000
F22 0.0512(14) 0.0542(13) 0.0333(13) -0.0076(11) 0.000 0.000
C23 0.0342(18) 0.0369(18) 0.060(3) -0.0043(19) 0.000 0.000
C24 0.045(2) 0.040(2) 0.066(3) 0.015(2) 0.000 0.000
C25 0.057(3) 0.053(2) 0.045(3) 0.018(2) 0.000 0.000
C26 0.045(2) 0.045(2) 0.036(2) 0.0043(18) 0.000 0.000

loop_
_atom_type_symbol
_atom_type_description
_atom_type_scat_dispersion_real
_atom_type_scat_dispersion_imag
_atom_type_scat_source
C C 0.0181 0.0091 'International Tables Vol C Tables 4.2.6.8 and 6.1.1.4'
H H 0.0000 0.0000 'International Tables Vol C Tables 4.2.6.8 and 6.1.1.4'
Al Al 0.2130 0.2455 'International Tables Vol C Tables 4.2.6.8 and 6.1.1.4'
F F 0.0727 0.0534 'International Tables Vol C Tables 4.2.6.8 and 6.1.1.4'
N N 0.0311 0.0180 'International Tables Vol C Tables 4.2.6.8 and 6.1.1.4'

loop_
_geom_angle_atom_site_label_1
_geom_angle_atom_site_label_2
_geom_angle_atom_site_label_3
_geom_angle
_geom_angle_site_symmetry_1
_geom_angle_site_symmetry_3
_geom_angle_publ_flag
F1 Al1 N1 108.02(8) . 4 ?
F1 Al1 N1 108.03(8) . . ?
N1 Al1 N1 99.98(13) 4 . ?
F1 Al1 C21 109.13(15) . . ?
N1 Al1 C21 115.53(9) 4 . ?
N1 Al1 C21 115.53(9) . . ?
C1 N1 C4 121.7(2) . . ?
C1 N1 Al1 121.60(16) . . ?
C4 N1 Al1 116.54(16) . . ?
N1 C1 C2 123.3(2) . . ?
N1 C1 C3 120.3(2) . . ?
C2 C1 C3 116.4(3) . . ?
C1 C2 C1 128.9(4) 4 . ?
C5 C4 C9 120.4(2) . . ?
C5 C4 N1 119.0(2) . . ?
C9 C4 N1 120.4(2) . . ?
C6 C5 C4 118.6(2) . . ?
C6 C5 C10 118.1(2) . . ?
C4 C5 C10 123.3(2) . . ?
C7 C6 C5 121.6(3) . . ?
C6 C7 C8 119.0(3) . . ?
C7 C8 C9 122.2(3) . . ?
C8 C9 C4 118.1(2) . . ?
C8 C9 C13 118.8(2) . . ?
C4 C9 C13 123.1(2) . . ?
C11 C10 C5 112.3(3) . . ?
C11 C10 C12 110.2(3) . . ?
C5 C10 C12 110.1(2) . . ?
C9 C13 C14 111.0(2) . . ?
C9 C13 C15 112.1(3) . . ?
C14 C13 C15 109.9(3) . . ?
C22 C21 C26 114.5(4) . . ?
C22 C21 Al1 124.5(3) . . ?
C26 C21 Al1 121.0(3) . . ?
F22 C22 C21 117.7(3) . . ?
F22 C22 C23 116.9(4) . . ?
C21 C22 C23 125.4(4) . . ?
C24 C23 C22 117.9(4) . . ?
C23 C24 C25 120.4(4) . . ?
C24 C25 C26 119.7(4) . . ?
C25 C26 C21 122.0(4) . . ?

loop_
_geom_bond_atom_site_label_1
_geom_bond_atom_site_label_2
_geom_bond_distance
_geom_bond_site_symmetry_2
_geom_bond_publ_flag
Al1 F1 1.671(2) . ?
Al1 N1 1.884(2) 4 ?
Al1 N1 1.884(2) . ?
Al1 C21 1.968(4) . ?
N1 C1 1.331(4) . ?
N1 C4 1.450(3) . ?
C1 C2 1.398(3) . ?
C1 C3 1.511(4) . ?
C4 C5 1.407(3) . ?
C4 C9 1.412(4) . ?
C5 C6 1.395(4) . ?
C5 C10 1.525(3) . ?
C6 C7 1.377(4) . ?
C7 C8 1.381(4) . ?
C8 C9 1.387(4) . ?
C9 C13 1.516(4) . ?
C10 C11 1.512(5) . ?
C10 C12 1.530(4) . ?
C13 C14 1.529(5) . ?
C13 C15 1.530(5) . ?
C21 C22 1.377(6) . ?
C21 C26 1.406(6) . ?
C22 F22 1.371(5) . ?
C22 C23 1.382(6) . ?
C23 C24 1.372(7) . ?
C24 C25 1.379(7) . ?
C25 C26 1.394(6) . ?
